data_7051490
_journal_name_full 'New Journal of Chemistry'
_journal_paper_doi 10.1039/a906111h
_journal_year 1999
_chemical_formula_moiety 'C12 H11 N3 O3'
_chemical_formula_sum 'C12 H11 N3 O3'
_chemical_formula_weight 245.24
_space_group_IT_number 2
_symmetry_cell_setting triclinic
_symmetry_space_group_name_Hall '-P 1'
_symmetry_space_group_name_H-M 'P -1'
_cell_angle_alpha 99.50(2)
_cell_angle_beta 97.06(2)
_cell_angle_gamma 108.21(2)
_cell_formula_units_Z 2
_cell_length_a 8.3020(10)
_cell_length_b 8.516(2)
_cell_length_c 9.333(2)
_cell_measurement_temperature 293(2)
_cell_volume 607.4(2)
_diffrn_ambient_temperature 293(2)
_exptl_crystal_density_diffrn 1.341
_cod_database_code 7051490

loop_
_symmetry_equiv_pos_as_xyz
'x, y, z'
'-x, -y, -z'

loop_
_atom_site_label
_atom_site_type_symbol
_atom_site_fract_x
_atom_site_fract_y
_atom_site_fract_z
_atom_site_U_iso_or_equiv
_atom_site_adp_type
_atom_site_occupancy
_atom_site_symmetry_multiplicity
_atom_site_calc_flag
_atom_site_refinement_flags
_atom_site_disorder_assembly
_atom_site_disorder_group
O1 O -0.3373(3) 0.1952(4) -0.0504(3) 0.0781(9) Uani 1 1 d . . .
O2 O 0.0259(4) 0.5614(4) 0.2916(3) 0.0884(10) Uani 1 1 d . . .
O3 O 0.2246(3) 0.4653(3) 0.2142(3) 0.0829(9) Uani 1 1 d . . .
N1 N -0.0741(4) 0.1273(3) -0.1139(3) 0.0486(7) Uani 1 1 d . . .
N2 N 0.0161(3) 0.2463(3) -0.0010(3) 0.0485(7) Uani 1 1 d . . .
N3 N -0.4168(4) -0.1555(5) -0.3745(4) 0.0908(13) Uani 1 1 d . . .
C1 C -0.2442(5) 0.3065(5) 0.0538(4) 0.0580(9) Uani 1 1 d . . .
C2 C -0.0585(4) 0.3332(4) 0.0812(3) 0.0479(8) Uani 1 1 d . . .
C3 C -0.3223(9) 0.4096(8) 0.1485(8) 0.0926(16) Uani 1 1 d . . .
C4 C 0.0628(5) 0.4636(4) 0.2051(4) 0.0581(9) Uani 1 1 d . . .
C5 C 0.3470(8) 0.5840(8) 0.3324(7) 0.0968(17) Uani 1 1 d . . .
C6 C 0.0089(4) 0.0424(4) -0.2045(3) 0.0445(8) Uani 1 1 d . . .
C7 C 0.1865(4) 0.0816(5) -0.1742(4) 0.0542(9) Uani 1 1 d . . .
C8 C 0.2605(5) -0.0078(5) -0.2666(5) 0.0627(11) Uani 1 1 d . . .
C9 C 0.1648(5) -0.1310(5) -0.3848(4) 0.0620(10) Uani 1 1 d . . .
C10 C -0.0114(4) -0.1706(5) -0.4155(4) 0.0552(9) Uani 1 1 d . . .
C11 C -0.0888(4) -0.0843(4) -0.3246(3) 0.0441(8) Uani 1 1 d . . .
C12 C -0.2711(4) -0.1245(5) -0.3525(4) 0.0602(10) Uani 1 1 d . . .
H1 H -0.184(5) 0.090(5) -0.140(4) 0.068(12) Uiso 1 1 d . . .
H31 H -0.252(8) 0.448(9) 0.242(8) 0.16(3) Uiso 1 1 d . . .
H32 H -0.442(7) 0.378(6) 0.111(5) 0.114(18) Uiso 1 1 d . . .
H33 H -0.267(6) 0.523(7) 0.139(5) 0.12(2) Uiso 1 1 d . . .
H51 H 0.447(8) 0.582(8) 0.322(7) 0.16(3) Uiso 1 1 d . . .
H52 H 0.347(6) 0.697(6) 0.337(5) 0.104(17) Uiso 1 1 d . . .
H53 H 0.305(6) 0.564(6) 0.438(6) 0.120(18) Uiso 1 1 d . . .
H7 H 0.247(4) 0.158(3) -0.095(3) 0.029(7) Uiso 1 1 d . . .
H8 H 0.373(5) 0.019(5) -0.242(4) 0.082(12) Uiso 1 1 d . . .
H9 H 0.209(5) -0.187(5) -0.457(4) 0.074(11) Uiso 1 1 d . . .
H10 H -0.081(4) -0.260(4) -0.503(3) 0.045(8) Uiso 1 1 d . . .

loop_
_atom_site_aniso_label
_atom_site_aniso_U_11
_atom_site_aniso_U_22
_atom_site_aniso_U_33
_atom_site_aniso_U_23
_atom_site_aniso_U_13
_atom_site_aniso_U_12
O1 0.0542(15) 0.094(2) 0.0848(19) -0.0052(16) 0.0105(13) 0.0376(14)
O2 0.101(2) 0.0829(19) 0.0788(18) -0.0226(15) 0.0106(16) 0.0505(17)
O3 0.0616(17) 0.0825(19) 0.0831(19) -0.0231(15) 0.0032(14) 0.0193(14)
N1 0.0411(16) 0.0520(17) 0.0536(17) 0.0004(14) 0.0096(14) 0.0225(14)
N2 0.0536(16) 0.0455(15) 0.0462(15) 0.0025(13) 0.0079(13) 0.0210(13)
N3 0.0460(19) 0.117(3) 0.097(3) -0.011(2) 0.0048(17) 0.0310(19)
C1 0.061(2) 0.057(2) 0.065(2) 0.0087(19) 0.0166(19) 0.0327(19)
C2 0.059(2) 0.0417(17) 0.0484(19) 0.0071(15) 0.0123(15) 0.0243(15)
C3 0.089(4) 0.090(4) 0.103(4) -0.008(3) 0.028(4) 0.047(3)
C4 0.072(3) 0.047(2) 0.054(2) 0.0087(17) 0.0112(18) 0.0204(18)
C5 0.075(3) 0.091(4) 0.093(4) -0.026(3) -0.009(3) 0.017(3)
C6 0.0434(18) 0.0461(18) 0.0512(19) 0.0124(15) 0.0159(15) 0.0216(15)
C7 0.0427(19) 0.054(2) 0.061(2) 0.0017(18) 0.0063(17) 0.0161(16)
C8 0.039(2) 0.071(3) 0.086(3) 0.014(2) 0.019(2) 0.0306(19)
C9 0.065(2) 0.066(2) 0.067(3) 0.008(2) 0.025(2) 0.038(2)
C10 0.058(2) 0.058(2) 0.048(2) 0.0008(17) 0.0080(17) 0.0229(18)
C11 0.0381(16) 0.0502(19) 0.0452(18) 0.0027(15) 0.0074(14) 0.0209(15)
C12 0.046(2) 0.069(2) 0.059(2) -0.0053(17) 0.0055(16) 0.0223(18)

loop_
_geom_bond_atom_site_label_1
_geom_bond_atom_site_label_2
_geom_bond_distance
_geom_bond_site_symmetry_2
_geom_bond_publ_flag
O1 C1 1.223(4) . ?
O2 C4 1.199(4) . ?
O3 C4 1.331(4) . ?
O3 C5 1.409(5) . ?
N1 N2 1.295(3) . ?
N1 C6 1.403(4) . ?
N1 H1 0.85(4) . ?
N2 C2 1.318(4) . ?
N3 C12 1.139(4) . ?
C1 C2 1.469(5) . ?
C1 C3 1.487(5) . ?
C2 C4 1.475(5) . ?
C3 H31 0.93(7) . ?
C3 H32 0.95(5) . ?
C3 H33 0.95(5) . ?
C5 H51 0.86(6) . ?
C5 H52 0.96(5) . ?
C5 H53 1.10(5) . ?
C6 C11 1.381(4) . ?
C6 C7 1.387(4) . ?
C7 C8 1.380(5) . ?
C7 H7 0.87(3) . ?
C8 C9 1.353(5) . ?
C8 H8 0.88(4) . ?
C9 C10 1.376(5) . ?
C9 H9 0.94(4) . ?
C10 C11 1.378(4) . ?
C10 H10 0.99(3) . ?
C11 C12 1.423(4) . ?

loop_
_cod_related_entry_id
_cod_related_entry_database
_cod_related_entry_code
1 ChemSpider 30652881
